data_2226458
loop_
_publ_author_name
'Fu, Xue-qun'

_publ_section_title
;
 Hexakis(4-acetylpyridinium) octadecachloridotetraantimonate(III)
;
_journal_coeditor_code HB5440
_journal_issue 7
_journal_name_full 'Acta Crystallographica Section E'
_journal_page_first m736
_journal_paper_doi 10.1107/S160053681002057X
_journal_volume 66
_journal_year 2010
_chemical_formula_iupac '(C7 H8 N O)3 [Sb2 Cl9]'
_chemical_formula_moiety '3(C7 H8 N O +), Sb2 Cl9 3-'
_chemical_formula_sum 'C21 H24 Cl9 N3 O3 Sb2'
_chemical_formula_weight 928.98
_chemical_name_systematic
;
Hexakis(4-acetylpyridinium) octadecachloridotetraantimonate(III)
;
_space_group_IT_number 2
_symmetry_cell_setting triclinic
_symmetry_space_group_name_Hall '-P 1'
_symmetry_space_group_name_H-M 'P -1'
_atom_sites_solution_hydrogens geom
_atom_sites_solution_primary direct
_atom_sites_solution_secondary difmap
_audit_creation_method SHELXL-97
_cell_angle_alpha 108.29(3)
_cell_angle_beta 98.00(3)
_cell_angle_gamma 107.10(3)
_cell_formula_units_Z 2
_cell_length_a 9.0589(18)
_cell_length_b 13.838(3)
_cell_length_c 15.128(3)
_cell_measurement_reflns_used 8056
_cell_measurement_temperature 298(2)
_cell_measurement_theta_max 27.71
_cell_measurement_theta_min 3.09
_cell_volume 1664.1(8)
_computing_cell_refinement 'CrystalClear (Rigaku, 2005)'
_computing_data_collection 'CrystalClear (Rigaku, 2005)'
_computing_data_reduction 'CrystalClear (Rigaku, 2005)'
_computing_molecular_graphics 'SHELXTL (Sheldrick, 2008)'
_computing_publication_material 'SHELXL97 (Sheldrick, 2008)'
_computing_structure_refinement 'SHELXL97 (Sheldrick, 2008)'
_computing_structure_solution 'SHELXS97 (Sheldrick, 2008)'
_diffrn_ambient_temperature 298(2)
_diffrn_detector_area_resol_mean 13.6612
_diffrn_measured_fraction_theta_full 0.997
_diffrn_measured_fraction_theta_max 0.997
_diffrn_measurement_device_type 'Rigaku SCXmini diffractometer'
_diffrn_measurement_method '\w scans'
_diffrn_radiation_monochromator graphite
_diffrn_radiation_source 'fine-focus sealed tube'
_diffrn_radiation_type MoK\a
_diffrn_radiation_wavelength 0.71073
_diffrn_reflns_av_R_equivalents 0.0282
_diffrn_reflns_av_sigmaI/netI 0.0358
_diffrn_reflns_limit_h_max 11
_diffrn_reflns_limit_h_min -11
_diffrn_reflns_limit_k_max 17
_diffrn_reflns_limit_k_min -17
_diffrn_reflns_limit_l_max 19
_diffrn_reflns_limit_l_min -19
_diffrn_reflns_number 17638
_diffrn_reflns_theta_full 27.48
_diffrn_reflns_theta_max 27.48
_diffrn_reflns_theta_min 3.09
_diffrn_standards_number 0
_exptl_absorpt_coefficient_mu 2.374
_exptl_absorpt_correction_T_max 0.622
_exptl_absorpt_correction_T_min 0.430
_exptl_absorpt_correction_type multi-scan
_exptl_absorpt_process_details '(CrystalClear; Rigaku, 2005)'
_exptl_crystal_colour Colourless
_exptl_crystal_density_diffrn 1.854
_exptl_crystal_density_method 'not measured'
_exptl_crystal_description Prism
_exptl_crystal_F_000 900
_exptl_crystal_size_max 0.40
_exptl_crystal_size_mid 0.30
_exptl_crystal_size_min 0.20
_refine_diff_density_max 0.385
_refine_diff_density_min -0.377
_refine_ls_extinction_method none
_refine_ls_goodness_of_fit_ref 1.039
_refine_ls_hydrogen_treatment constr
_refine_ls_matrix_type full
_refine_ls_number_parameters 343
_refine_ls_number_reflns 7613
_refine_ls_number_restraints 0
_refine_ls_restrained_S_all 1.039
_refine_ls_R_factor_all 0.0410
_refine_ls_R_factor_gt 0.0300
_refine_ls_shift/su_max 0.001
_refine_ls_shift/su_mean 0.000
_refine_ls_structure_factor_coef Fsqd
_refine_ls_weighting_details 'calc w=1/[\s^2^(Fo^2^)+(0.0307P)^2^+0.5066P] where P=(Fo^2^+2Fc^2^)/3'
_refine_ls_weighting_scheme calc
_refine_ls_wR_factor_gt 0.0662
_refine_ls_wR_factor_ref 0.0704
_reflns_number_gt 6371
_reflns_number_total 7613
_reflns_threshold_expression I>2\s(I)
_cod_data_source_file hb5440.cif
_cod_data_source_block I
_cod_depositor_comments
;

2017-06-17
Z value and formula fixed to values more according to usual
chemical conventions.                 miguel
;
_cod_original_formula_sum 'C42 H48 Cl18 N6 O6 Sb4'
_cod_original_formula_weight 1857.96
_cod_original_formula_moiety '6(C7 H8 N O +), Sb4 Cl18 6-'
_cod_original_formula_iupac '(C7 H8 N O)6 [Sb4 Cl18]'
_cod_original_formula_units_Z 1
_cod_original_cell_volume 1664.1(6)
_cod_database_code 2226458
_cod_database_fobs_code 2226458

loop_
_symmetry_equiv_pos_as_xyz
'x, y, z'
'-x, -y, -z'

loop_
_atom_site_type_symbol
_atom_site_label
_atom_site_fract_x
_atom_site_fract_y
_atom_site_fract_z
_atom_site_U_iso_or_equiv
_atom_site_adp_type
_atom_site_calc_flag
_atom_site_refinement_flags
_atom_site_occupancy
_atom_site_disorder_assembly
_atom_site_disorder_group
O O1 0.7595(3) 0.1417(2) 0.15768(17) 0.0544(6) Uani d . 1 . .
N N1 0.9897(4) 0.2973(3) -0.0627(2) 0.0573(8) Uani d . 1 . .
H H1D 1.0377 0.3389 -0.0898 0.069 Uiso calc R 1 . .
C C3 0.8404(4) 0.1681(3) 0.0233(2) 0.0408(7) Uani d . 1 . .
C C6 0.9436(5) 0.3405(3) 0.0152(3) 0.0574(10) Uani d . 1 . .
H H6A 0.9616 0.4147 0.0386 0.069 Uiso calc R 1 . .
C C4 0.8871(4) 0.1248(3) -0.0588(2) 0.0490(8) Uani d . 1 . .
H H4A 0.8660 0.0503 -0.0855 0.059 Uiso calc R 1 . .
C C7 0.8713(4) 0.2783(3) 0.0610(3) 0.0525(9) Uani d . 1 . .
H H7A 0.8428 0.3094 0.1169 0.063 Uiso calc R 1 . .
C C5 0.9634(5) 0.1912(3) -0.0998(2) 0.0557(9) Uani d . 1 . .
H H5A 0.9976 0.1629 -0.1540 0.067 Uiso calc R 1 . .
C C2 0.7623(4) 0.0986(3) 0.0748(3) 0.0497(8) Uani d . 1 . .
Sb Sb1 0.86744(2) 0.350428(15) 0.674838(14) 0.03137(6) Uani d . 1 . .
Cl Cl4 0.83619(12) 0.17158(6) 0.67419(6) 0.0519(2) Uani d . 1 . .
Cl Cl3 0.74694(11) 0.39130(8) 0.80769(6) 0.0528(2) Uani d . 1 . .
Cl Cl2 0.61006(10) 0.27520(7) 0.56102(6) 0.0543(2) Uani d . 1 . .
C C1 0.6945(7) -0.0208(3) 0.0234(4) 0.110(2) Uani d . 1 . .
H H1A 0.6487 -0.0545 0.0648 0.165 Uiso calc R 1 . .
H H1B 0.7775 -0.0467 0.0054 0.165 Uiso calc R 1 . .
H H1C 0.6133 -0.0390 -0.0333 0.165 Uiso calc R 1 . .
Cl Cl1 1.15940(10) 0.43033(7) 0.82937(7) 0.0529(2) Uani d . 1 . .
Sb Sb2 0.93951(2) 0.785682(15) 0.693125(14) 0.03208(6) Uani d . 1 . .
Cl Cl7 0.67862(9) 0.73910(7) 0.60241(6) 0.0474(2) Uani d . 1 . .
Cl Cl9 0.83859(11) 0.82021(8) 0.83764(6) 0.0544(2) Uani d . 1 . .
Cl Cl8 0.99930(12) 0.97530(7) 0.70831(7) 0.0595(2) Uani d . 1 . .
Cl Cl5 0.86213(12) 0.56019(7) 0.65539(7) 0.0577(2) Uani d . 1 . .
Cl Cl6 1.00732(11) 0.73440(8) 0.50601(6) 0.0557(2) Uani d . 1 . .
C C10 0.6128(4) 0.9155(3) 0.3188(2) 0.0436(8) Uani d . 1 . .
C C14 0.6375(4) 0.8208(3) 0.2737(3) 0.0525(9) Uani d . 1 . .
H H14A 0.5913 0.7814 0.2082 0.063 Uiso calc R 1 . .
N N2 0.7927(4) 0.8408(3) 0.4180(3) 0.0584(8) Uani d . 1 . .
H H2A 0.8511 0.8172 0.4493 0.070 Uiso calc R 1 . .
C C12 0.7702(5) 0.9308(3) 0.4648(3) 0.0595(10) Uani d . 1 . .
H H12A 0.8150 0.9669 0.5308 0.071 Uiso calc R 1 . .
C C11 0.6807(4) 0.9711(3) 0.4161(3) 0.0512(9) Uani d . 1 . .
H H11A 0.6659 1.0355 0.4484 0.061 Uiso calc R 1 . .
C C13 0.7289(5) 0.7851(3) 0.3245(3) 0.0610(10) Uani d . 1 . .
H H13A 0.7471 0.7216 0.2939 0.073 Uiso calc R 1 . .
O O2 0.4633(4) 0.9034(3) 0.1749(2) 0.0794(9) Uani d . 1 . .
C C9 0.5172(4) 0.9568(3) 0.2594(3) 0.0537(9) Uani d . 1 . .
C C8 0.4958(6) 1.0602(4) 0.3054(3) 0.0865(15) Uani d . 1 . .
H H8A 0.4326 1.0748 0.2582 0.130 Uiso calc R 1 . .
H H8B 0.5982 1.1180 0.3327 0.130 Uiso calc R 1 . .
H H8C 0.4424 1.0555 0.3553 0.130 Uiso calc R 1 . .
C C18 0.4716(4) 0.5259(3) 0.7037(3) 0.0540(9) Uani d . 1 . .
H H18A 0.5403 0.4988 0.7313 0.065 Uiso calc R 1 . .
N N3 0.3089(4) 0.5204(3) 0.5680(2) 0.0584(8) Uani d . 1 . .
H H3A 0.2674 0.4905 0.5069 0.070 Uiso calc R 1 . .
C C17 0.4345(4) 0.6097(2) 0.7603(2) 0.0418(7) Uani d . 1 . .
C C16 0.4972(4) 0.6600(3) 0.8688(3) 0.0587(10) Uani d . 1 . .
C C21 0.3347(4) 0.6486(3) 0.7166(3) 0.0537(9) Uani d . 1 . .
H H21A 0.3100 0.7066 0.7534 0.064 Uiso calc R 1 . .
C C15 0.5935(6) 0.6125(4) 0.9162(3) 0.0897(15) Uani d . 1 . .
H H15A 0.6250 0.6526 0.9845 0.135 Uiso calc R 1 . .
H H15B 0.6870 0.6161 0.8924 0.135 Uiso calc R 1 . .
H H15C 0.5314 0.5377 0.9027 0.135 Uiso calc R 1 . .
C C20 0.2716(5) 0.6023(3) 0.6191(3) 0.0588(10) Uani d . 1 . .
H H20A 0.2035 0.6280 0.5892 0.071 Uiso calc R 1 . .
O O3 0.4681(4) 0.7375(2) 0.9125(2) 0.0803(9) Uani d . 1 . .
C C19 0.4076(5) 0.4828(3) 0.6073(3) 0.0642(11) Uani d . 1 . .
H H19A 0.4332 0.4264 0.5686 0.077 Uiso calc R 1 . .

loop_
_atom_site_aniso_label
_atom_site_aniso_U_11
_atom_site_aniso_U_22
_atom_site_aniso_U_33
_atom_site_aniso_U_12
_atom_site_aniso_U_13
_atom_site_aniso_U_23
O1 0.0600(16) 0.0584(15) 0.0478(14) 0.0245(12) 0.0219(12) 0.0173(12)
N1 0.068(2) 0.063(2) 0.0528(19) 0.0261(16) 0.0166(16) 0.0331(17)
C3 0.0408(17) 0.0425(18) 0.0348(17) 0.0151(14) 0.0048(13) 0.0109(15)
C6 0.075(3) 0.046(2) 0.058(2) 0.0281(19) 0.023(2) 0.0205(19)
C4 0.065(2) 0.0417(19) 0.0358(18) 0.0204(17) 0.0090(16) 0.0096(15)
C7 0.060(2) 0.049(2) 0.050(2) 0.0259(17) 0.0191(17) 0.0118(17)
C5 0.076(3) 0.060(2) 0.0344(18) 0.031(2) 0.0144(18) 0.0157(18)
C2 0.050(2) 0.047(2) 0.048(2) 0.0174(16) 0.0158(16) 0.0107(17)
Sb1 0.03433(11) 0.03025(11) 0.03262(11) 0.01447(8) 0.00818(8) 0.01327(9)
Cl4 0.0760(6) 0.0343(4) 0.0502(5) 0.0230(4) 0.0131(4) 0.0206(4)
Cl3 0.0535(5) 0.0654(6) 0.0479(5) 0.0294(4) 0.0235(4) 0.0201(4)
Cl2 0.0417(4) 0.0604(5) 0.0524(5) 0.0143(4) -0.0025(4) 0.0199(4)
C1 0.156(5) 0.050(3) 0.100(4) 0.001(3) 0.076(4) 0.012(3)
Cl1 0.0454(5) 0.0531(5) 0.0556(5) 0.0120(4) 0.0120(4) 0.0201(4)
Sb2 0.03311(11) 0.03102(11) 0.03265(11) 0.01310(8) 0.00899(8) 0.01088(9)
Cl7 0.0387(4) 0.0537(5) 0.0463(5) 0.0207(4) 0.0039(3) 0.0133(4)
Cl9 0.0555(5) 0.0718(6) 0.0403(4) 0.0266(4) 0.0207(4) 0.0195(4)
Cl8 0.0743(6) 0.0327(4) 0.0724(6) 0.0173(4) 0.0249(5) 0.0198(4)
Cl5 0.0680(6) 0.0411(5) 0.0661(6) 0.0207(4) 0.0095(5) 0.0252(4)
Cl6 0.0632(6) 0.0692(6) 0.0527(5) 0.0359(5) 0.0274(4) 0.0295(5)
C10 0.0378(17) 0.0436(18) 0.050(2) 0.0115(14) 0.0189(15) 0.0174(16)
C14 0.049(2) 0.045(2) 0.054(2) 0.0113(16) 0.0148(17) 0.0098(17)
N2 0.0512(18) 0.062(2) 0.074(2) 0.0242(16) 0.0188(17) 0.0363(19)
C12 0.060(2) 0.066(3) 0.051(2) 0.021(2) 0.0104(19) 0.024(2)
C11 0.058(2) 0.0444(19) 0.048(2) 0.0174(17) 0.0160(17) 0.0134(17)
C13 0.062(2) 0.045(2) 0.084(3) 0.0245(19) 0.032(2) 0.025(2)
O2 0.086(2) 0.097(2) 0.0539(18) 0.0350(18) 0.0098(16) 0.0284(18)
C9 0.049(2) 0.064(2) 0.054(2) 0.0180(18) 0.0191(18) 0.029(2)
C8 0.115(4) 0.073(3) 0.086(3) 0.058(3) 0.019(3) 0.029(3)
C18 0.052(2) 0.050(2) 0.063(2) 0.0253(17) 0.0139(18) 0.0182(19)
N3 0.0535(19) 0.059(2) 0.0435(17) 0.0063(15) 0.0064(14) 0.0091(15)
C17 0.0345(16) 0.0369(17) 0.0491(19) 0.0089(13) 0.0141(14) 0.0118(15)
C16 0.043(2) 0.062(2) 0.054(2) 0.0087(18) 0.0123(17) 0.011(2)
C21 0.057(2) 0.056(2) 0.060(2) 0.0328(18) 0.0253(19) 0.0211(19)
C15 0.084(3) 0.105(4) 0.068(3) 0.033(3) -0.005(3) 0.028(3)
C20 0.055(2) 0.072(3) 0.062(3) 0.030(2) 0.0186(19) 0.034(2)
O3 0.082(2) 0.0704(19) 0.0608(18) 0.0244(16) 0.0179(15) -0.0077(15)
C19 0.081(3) 0.046(2) 0.057(2) 0.026(2) 0.020(2) 0.0038(19)

loop_
_atom_type_symbol
_atom_type_description
_atom_type_scat_dispersion_real
_atom_type_scat_dispersion_imag
_atom_type_scat_source
C C 0.0033 0.0016 'International Tables Vol C Tables 4.2.6.8 and 6.1.1.4'
H H 0.0000 0.0000 'International Tables Vol C Tables 4.2.6.8 and 6.1.1.4'
N N 0.0061 0.0033 'International Tables Vol C Tables 4.2.6.8 and 6.1.1.4'
O O 0.0106 0.0060 'International Tables Vol C Tables 4.2.6.8 and 6.1.1.4'
Cl Cl 0.1484 0.1585 'International Tables Vol C Tables 4.2.6.8 and 6.1.1.4'
Sb Sb -0.5866 1.5461 'International Tables Vol C Tables 4.2.6.8 and 6.1.1.4'

loop_
_geom_angle_atom_site_label_1
_geom_angle_atom_site_label_2
_geom_angle_atom_site_label_3
_geom_angle_site_symmetry_1
_geom_angle_site_symmetry_3
_geom_angle
_geom_angle_publ_flag
C6 N1 C5 . . 121.5(3) ?
C6 N1 H1D . . 119.2 ?
C5 N1 H1D . . 119.2 ?
C7 C3 C4 . . 119.3(3) ?
C7 C3 C2 . . 118.9(3) ?
C4 C3 C2 . . 121.8(3) ?
N1 C6 C7 . . 121.0(3) ?
N1 C6 H6A . . 119.5 ?
C7 C6 H6A . . 119.5 ?
C5 C4 C3 . . 119.5(3) ?
C5 C4 H4A . . 120.2 ?
C3 C4 H4A . . 120.2 ?
C6 C7 C3 . . 118.6(3) ?
C6 C7 H7A . . 120.7 ?
C3 C7 H7A . . 120.7 ?
N1 C5 C4 . . 120.0(3) ?
N1 C5 H5A . . 120.0 ?
C4 C5 H5A . . 120.0 ?
O1 C2 C1 . . 121.9(4) ?
O1 C2 C3 . . 119.5(3) ?
C1 C2 C3 . . 118.6(3) ?
Cl4 Sb1 Cl3 . . 92.15(4) ?
Cl4 Sb1 Cl2 . . 89.42(5) ?
Cl3 Sb1 Cl2 . . 90.96(4) ?
C2 C1 H1A . . 109.5 ?
C2 C1 H1B . . 109.5 ?
H1A C1 H1B . . 109.5 ?
C2 C1 H1C . . 109.5 ?
H1A C1 H1C . . 109.5 ?
H1B C1 H1C . . 109.5 ?
Cl7 Sb2 Cl8 . . 90.05(5) ?
Cl7 Sb2 Cl9 . . 87.97(4) ?
Cl8 Sb2 Cl9 . . 90.76(4) ?
Cl7 Sb2 Cl5 . . 86.83(5) ?
Cl8 Sb2 Cl5 . . 174.29(3) ?
Cl9 Sb2 Cl5 . . 93.90(4) ?
Cl7 Sb2 Cl6 . . 83.07(4) ?
Cl8 Sb2 Cl6 . . 89.72(4) ?
Cl9 Sb2 Cl6 . . 171.03(3) ?
Cl5 Sb2 Cl6 . . 85.17(4) ?
C14 C10 C11 . . 118.7(3) ?
C14 C10 C9 . . 118.9(3) ?
C11 C10 C9 . . 122.4(3) ?
C13 C14 C10 . . 119.9(4) ?
C13 C14 H14A . . 120.0 ?
C10 C14 H14A . . 120.0 ?
C12 N2 C13 . . 122.5(3) ?
C12 N2 H2A . . 118.7 ?
C13 N2 H2A . . 118.7 ?
N2 C12 C11 . . 119.7(4) ?
N2 C12 H12A . . 120.1 ?
C11 C12 H12A . . 120.1 ?
C12 C11 C10 . . 119.3(3) ?
C12 C11 H11A . . 120.3 ?
C10 C11 H11A . . 120.3 ?
N2 C13 C14 . . 119.8(3) ?
N2 C13 H13A . . 120.1 ?
C14 C13 H13A . . 120.1 ?
O2 C9 C8 . . 122.4(4) ?
O2 C9 C10 . . 117.8(4) ?
C8 C9 C10 . . 119.7(3) ?
C9 C8 H8A . . 109.5 ?
C9 C8 H8B . . 109.5 ?
H8A C8 H8B . . 109.5 ?
C9 C8 H8C . . 109.5 ?
H8A C8 H8C . . 109.5 ?
H8B C8 H8C . . 109.5 ?
C19 C18 C17 . . 119.5(4) ?
C19 C18 H18A . . 120.2 ?
C17 C18 H18A . . 120.2 ?
C20 N3 C19 . . 122.4(3) ?
C20 N3 H3A . . 118.8 ?
C19 N3 H3A . . 118.8 ?
C18 C17 C21 . . 118.4(3) ?
C18 C17 C16 . . 122.7(3) ?
C21 C17 C16 . . 118.8(3) ?
O3 C16 C15 . . 122.5(4) ?
O3 C16 C17 . . 118.7(4) ?
C15 C16 C17 . . 118.8(4) ?
C20 C21 C17 . . 120.2(3) ?
C20 C21 H21A . . 119.9 ?
C17 C21 H21A . . 119.9 ?
C16 C15 H15A . . 109.5 ?
C16 C15 H15B . . 109.5 ?
H15A C15 H15B . . 109.5 ?
C16 C15 H15C . . 109.5 ?
H15A C15 H15C . . 109.5 ?
H15B C15 H15C . . 109.5 ?
N3 C20 C21 . . 119.0(4) ?
N3 C20 H20A . . 120.5 ?
C21 C20 H20A . . 120.5 ?
N3 C19 C18 . . 120.4(3) ?
N3 C19 H19A . . 119.8 ?
C18 C19 H19A . . 119.8 ?

loop_
_geom_bond_atom_site_label_1
_geom_bond_atom_site_label_2
_geom_bond_site_symmetry_2
_geom_bond_distance
_geom_bond_publ_flag
O1 C2 . 1.215(4) ?
N1 C6 . 1.327(4) ?
N1 C5 . 1.329(5) ?
N1 H1D . 0.8600 ?
C3 C7 . 1.374(4) ?
C3 C4 . 1.381(4) ?
C3 C2 . 1.502(5) ?
C6 C7 . 1.348(5) ?
C6 H6A . 0.9300 ?
C4 C5 . 1.345(5) ?
C4 H4A . 0.9300 ?
C7 H7A . 0.9300 ?
C5 H5A . 0.9300 ?
C2 C1 . 1.476(5) ?
C1 H1A . 0.9600 ?
C1 H1B . 0.9600 ?
C1 H1C . 0.9600 ?
Sb1 Cl4 . 2.4036(9) y
Sb1 Cl3 . 2.4107(10) y
Sb1 Cl2 . 2.4113(14) y
Sb1 Cl1 . 2.9359(12) y
Sb1 Cl5 . 3.0214(12) y
Sb1 Cl6 2_766 3.1275(12) y
Sb2 Cl7 . 2.3516(12) y
Sb2 Cl8 . 2.4459(10) y
Sb2 Cl9 . 2.4498(10) y
Sb2 Cl5 . 2.8352(11) y
Sb2 Cl6 . 2.8937(11) y
C10 C14 . 1.373(4) ?
C10 C11 . 1.378(5) ?
C10 C9 . 1.511(5) ?
C14 C13 . 1.350(5) ?
C14 H14A . 0.9300 ?
N2 C12 . 1.316(5) ?
N2 C13 . 1.325(5) ?
N2 H2A . 0.8600 ?
C12 C11 . 1.367(5) ?
C12 H12A . 0.9300 ?
C11 H11A . 0.9300 ?
C13 H13A . 0.9300 ?
O2 C9 . 1.200(4) ?
C9 C8 . 1.464(5) ?
C8 H8A . 0.9600 ?
C8 H8B . 0.9600 ?
C8 H8C . 0.9600 ?
C18 C19 . 1.354(5) ?
C18 C17 . 1.370(4) ?
C18 H18A . 0.9300 ?
N3 C20 . 1.320(5) ?
N3 C19 . 1.320(5) ?
N3 H3A . 0.8600 ?
C17 C21 . 1.374(5) ?
C17 C16 . 1.514(5) ?
C16 O3 . 1.194(4) ?
C16 C15 . 1.473(6) ?
C21 C20 . 1.367(5) ?
C21 H21A . 0.9300 ?
C15 H15A . 0.9600 ?
C15 H15B . 0.9600 ?
C15 H15C . 0.9600 ?
C20 H20A . 0.9300 ?
C19 H19A . 0.9300 ?

loop_
_geom_hbond_atom_site_label_D
_geom_hbond_atom_site_label_H
_geom_hbond_atom_site_label_A
_geom_hbond_site_symmetry_A
_geom_hbond_distance_DH
_geom_hbond_distance_HA
_geom_hbond_distance_DA
_geom_hbond_angle_DHA
N2 H2A Cl6 . 0.86 2.30 3.148(3) 170
N1 H1D Cl1 1_554 0.86 2.20 3.056(3) 174
N3 H3A Cl5 2_666 0.86 2.35 3.198(3) 168
C1 H1A O2 1_545 0.96 2.60 3.506(5) 158
C5 H5A Cl8 1_544 0.93 2.78 3.585(4) 146
C13 H13A Cl1 2_766 0.93 2.76 3.661(4) 162
C19 H19A Cl7 2_666 0.93 2.67 3.449(4) 141
C21 H21A O1 2_666 0.93 2.42 3.349(4) 177

loop_
_geom_torsion_atom_site_label_1
_geom_torsion_atom_site_label_2
_geom_torsion_atom_site_label_3
_geom_torsion_atom_site_label_4
_geom_torsion_site_symmetry_1
_geom_torsion_site_symmetry_2
_geom_torsion_site_symmetry_3
_geom_torsion_site_symmetry_4
_geom_torsion
_geom_torsion_publ_flag
C5 N1 C6 C7 . . . . 1.5(6) ?
C7 C3 C4 C5 . . . . 0.7(5) ?
C2 C3 C4 C5 . . . . -176.9(3) ?
N1 C6 C7 C3 . . . . -2.4(6) ?
C4 C3 C7 C6 . . . . 1.3(5) ?
C2 C3 C7 C6 . . . . 179.0(3) ?
C6 N1 C5 C4 . . . . 0.6(6) ?
C3 C4 C5 N1 . . . . -1.7(6) ?
C7 C3 C2 O1 . . . . -16.1(5) ?
C4 C3 C2 O1 . . . . 161.5(3) ?
C7 C3 C2 C1 . . . . 165.5(4) ?
C4 C3 C2 C1 . . . . -16.9(5) ?
C11 C10 C14 C13 . . . . -1.0(5) ?
C9 C10 C14 C13 . . . . 176.9(3) ?
C13 N2 C12 C11 . . . . -1.4(6) ?
N2 C12 C11 C10 . . . . 1.2(6) ?
C14 C10 C11 C12 . . . . 0.0(5) ?
C9 C10 C11 C12 . . . . -177.8(3) ?
C12 N2 C13 C14 . . . . 0.3(6) ?
C10 C14 C13 N2 . . . . 0.9(6) ?
C14 C10 C9 O2 . . . . 1.7(5) ?
C11 C10 C9 O2 . . . . 179.5(3) ?
C14 C10 C9 C8 . . . . -177.2(4) ?
C11 C10 C9 C8 . . . . 0.6(5) ?
C19 C18 C17 C21 . . . . -1.1(5) ?
C19 C18 C17 C16 . . . . 178.2(4) ?
C18 C17 C16 O3 . . . . 175.1(4) ?
C21 C17 C16 O3 . . . . -5.6(5) ?
C18 C17 C16 C15 . . . . -4.1(5) ?
C21 C17 C16 C15 . . . . 175.1(4) ?
C18 C17 C21 C20 . . . . 1.6(5) ?
C16 C17 C21 C20 . . . . -177.7(3) ?
C19 N3 C20 C21 . . . . -1.3(6) ?
C17 C21 C20 N3 . . . . -0.4(6) ?
C20 N3 C19 C18 . . . . 1.9(6) ?
C17 C18 C19 N3 . . . . -0.6(6) ?
